data_7005765
loop_
_publ_author_name
'Charkoudian, Louise K.'
'Pham, David M.'
'Kwon, Ashley M.'
'Vangeloff, Abbey D.'
'Franz, Katherine J.'

_publ_section_title
;
 Modifications of boronic ester pro-chelators triggered by hydrogen
 peroxide tune reactivity to inhibit metal-promoted oxidative stress.
;
_journal_issue 43
_journal_name_full 'Dalton transactions (Cambridge, England : 2003)'
_journal_page_first 5031
_journal_page_last 5042
_journal_paper_doi 10.1039/b705199a
_journal_year 2007
_chemical_formula_moiety 'C34 H34 Fe N4 O10, C5, N O3'
_chemical_formula_sum 'C39 H34 Fe N5 O13'
_chemical_formula_weight 836.56
_chemical_name_common '[Fe(SBH(OMe)3)2]NO3 - pentanes'
_chemical_name_systematic
;
?
;
_space_group_IT_number 14
_symmetry_cell_setting monoclinic
_symmetry_space_group_name_Hall '-P 2ybc'
_symmetry_space_group_name_H-M 'P 1 21/c 1'
_atom_sites_solution_hydrogens geom
_atom_sites_solution_primary direct
_atom_sites_solution_secondary difmap
_audit_creation_method SHELXL-97
_cell_angle_alpha 90.00
_cell_angle_beta 96.464(5)
_cell_angle_gamma 90.00
_cell_formula_units_Z 4
_cell_length_a 11.7263(11)
_cell_length_b 28.622(3)
_cell_length_c 12.2079(13)
_cell_measurement_reflns_used 5262
_cell_measurement_temperature 298(2)
_cell_measurement_theta_max 21.15
_cell_measurement_theta_min 2.72
_cell_volume 4071.3(7)
_computing_cell_refinement SAINT
_computing_data_collection 'Apex II 2.0 Rev.2 (Bruker, 2005)'
_computing_data_reduction 'SAINT 7.12A (Bruker, 2004)'
_computing_molecular_graphics 'SHELXTL 5.1, XP (Sheldrick, 1994)'
_computing_publication_material 'SHELXS-97 (Sheldrick, 1990)'
_computing_structure_refinement 'SHELXL-97 (Sheldrick, 1997)'
_computing_structure_solution 'SHELXS-97 (Sheldrick, 1990)'
_diffrn_ambient_temperature 298(2)
_diffrn_detector_area_resol_mean 8.3
_diffrn_measured_fraction_theta_full 0.988
_diffrn_measured_fraction_theta_max 0.988
_diffrn_measurement_device_type 'Bruker Kappa Apex II'
_diffrn_measurement_method \w
_diffrn_radiation_monochromator graphite
_diffrn_radiation_source 'fine-focus sealed tube'
_diffrn_radiation_type MoK\a
_diffrn_radiation_wavelength 0.71073
_diffrn_reflns_av_R_equivalents 0.0650
_diffrn_reflns_av_sigmaI/netI 0.0888
_diffrn_reflns_limit_h_max 13
_diffrn_reflns_limit_h_min -15
_diffrn_reflns_limit_k_max 37
_diffrn_reflns_limit_k_min -35
_diffrn_reflns_limit_l_max 15
_diffrn_reflns_limit_l_min -7
_diffrn_reflns_number 37545
_diffrn_reflns_theta_full 27.72
_diffrn_reflns_theta_max 27.72
_diffrn_reflns_theta_min 1.42
_diffrn_standards_number 0
_exptl_absorpt_coefficient_mu 0.440
_exptl_absorpt_correction_T_max 0.9956
_exptl_absorpt_correction_T_min 0.9869
_exptl_absorpt_correction_type multi-scan
_exptl_absorpt_process_details 'SADABS 2.10 (Sheldrick, 2004)'
_exptl_crystal_colour 'Black '
_exptl_crystal_density_diffrn 1.365
_exptl_crystal_density_method 'not measured'
_exptl_crystal_description Needles
_exptl_crystal_F_000 1732
_exptl_crystal_size_max 0.03
_exptl_crystal_size_mid 0.01
_exptl_crystal_size_min 0.01
_refine_diff_density_max 1.080
_refine_diff_density_min -0.673
_refine_diff_density_rms 0.084
_refine_ls_extinction_method none
_refine_ls_goodness_of_fit_ref 0.984
_refine_ls_hydrogen_treatment constr
_refine_ls_matrix_type full
_refine_ls_number_parameters 488
_refine_ls_number_reflns 9433
_refine_ls_number_restraints 0
_refine_ls_restrained_S_all 0.984
_refine_ls_R_factor_all 0.1673
_refine_ls_R_factor_gt 0.0731
_refine_ls_shift/su_max 0.001
_refine_ls_shift/su_mean 0.000
_refine_ls_structure_factor_coef Fsqd
_refine_ls_weighting_details 'calc w=1/[\s^2^(Fo^2^)+(0.1605P)^2^+0.0000P] where P=(Fo^2^+2Fc^2^)/3'
_refine_ls_weighting_scheme calc
_refine_ls_wR_factor_gt 0.2157
_refine_ls_wR_factor_ref 0.2733
_reflns_number_gt 4403
_reflns_number_total 9433
_reflns_threshold_expression I>2\s(I)
_cod_data_source_file b705199a.txt
_cod_data_source_block dp234
_cod_depositor_comments
;
The following automatic conversions were performed:
'_symmetry_cell_setting' value 'Monoclinic' changed to 'monoclinic'
according to '/home/saulius/struct/CIF-dictionaries/cif_core.dic'
dictionary named 'cif_core.dic' version 2.4.1 from
2010-06-29.

'_exptl_absorpt_correction_type' value 'Multi-scan' changed
to 'multi-scan' according to
'/home/saulius/struct/CIF-dictionaries/cif_core.dic' dictionary named
'cif_core.dic' version 2.4.1 from 2010-06-29.

Automatic conversion script
Id: cif_fix_enum 1527 2010-12-29 10:47:43Z saulius 
;
_cod_original_sg_symbol_H-M 'P 21/c'
_cod_database_code 7005765

loop_
_symmetry_equiv_pos_as_xyz
'x, y, z'
'-x, y+1/2, -z+1/2'
'-x, -y, -z'
'x, -y-1/2, z-1/2'

loop_
_atom_site_label
_atom_site_type_symbol
_atom_site_fract_x
_atom_site_fract_y
_atom_site_fract_z
_atom_site_U_iso_or_equiv
_atom_site_adp_type
_atom_site_occupancy
_atom_site_symmetry_multiplicity
_atom_site_calc_flag
_atom_site_refinement_flags
_atom_site_disorder_assembly
_atom_site_disorder_group
Fe1 Fe 0.32733(6) 0.38862(2) 0.75487(4) 0.0504(3) Uani 1 1 d . . .
O1 O 0.1708(3) 0.36138(12) 0.7922(2) 0.0601(8) Uani 1 1 d . . .
O2 O -0.2391(4) 0.30550(19) 0.8393(4) 0.1081(15) Uani 1 1 d . B .
O3 O -0.2120(4) 0.26058(16) 1.0320(4) 0.1005(14) Uani 1 1 d . . .
O4 O -0.0217(4) 0.26540(13) 1.1638(3) 0.0808(11) Uani 1 1 d . B .
O5 O 0.4719(3) 0.41829(13) 0.7755(2) 0.0670(9) Uani 1 1 d . . .
O6 O 0.2471(3) 0.45214(11) 0.7190(2) 0.0580(8) Uani 1 1 d . A .
O7 O 0.0677(4) 0.61035(14) 0.7304(4) 0.0848(15) Uani 0.875(6) 1 d P A 1
O8 O -0.0203(4) 0.62826(16) 0.5258(4) 0.0852(15) Uani 0.875(6) 1 d P A 1
O9 O 0.0294(4) 0.57427(14) 0.3538(3) 0.0753(13) Uani 0.875(6) 1 d P A 1
O7A O 0.1268(4) 0.62846(14) 0.6822(3) 0.077(9) Uiso 0.125(6) 1 d PR A 2
O8A O 0.0258(4) 0.62951(14) 0.4632(3) 0.100 Uiso 0.125(6) 1 d PR A 2
O9A O 0.0875(4) 0.57251(14) 0.3132(3) 0.124(19) Uiso 0.125(6) 1 d PR A 2
O10 O 0.3818(3) 0.32769(11) 0.7342(2) 0.0668(10) Uani 1 1 d . . .
N1 N 0.3331(3) 0.39382(12) 0.9283(3) 0.0495(9) Uani 1 1 d . . .
N2 N 0.2375(3) 0.37527(13) 0.9678(3) 0.0552(10) Uani 1 1 d . . .
H2A H 0.2299 0.3750 1.0371 0.066 Uiso 1 1 calc R . .
N3 N 0.2835(3) 0.38851(12) 0.5840(3) 0.0457(8) Uani 1 1 d . . .
N4 N 0.2375(3) 0.43061(13) 0.5432(3) 0.0520(9) Uani 1 1 d . A .
H3A H 0.2219 0.4358 0.4737 0.062 Uiso 1 1 calc R . .
C1 C 0.5390(4) 0.43637(17) 0.8580(4) 0.0589(12) Uani 1 1 d . . .
C2 C 0.6365(5) 0.4606(2) 0.8374(5) 0.0724(15) Uani 1 1 d . . .
H2B H 0.6536 0.4630 0.7651 0.087 Uiso 1 1 calc R . .
C3 C 0.7079(5) 0.4808(2) 0.9187(5) 0.0841(17) Uani 1 1 d . . .
H3B H 0.7732 0.4964 0.9020 0.101 Uiso 1 1 calc R . .
C4 C 0.6832(5) 0.4780(2) 1.0269(5) 0.0815(17) Uani 1 1 d . . .
H4A H 0.7319 0.4919 1.0830 0.098 Uiso 1 1 calc R . .
C5 C 0.5872(5) 0.4547(2) 1.0513(4) 0.0728(15) Uani 1 1 d . . .
H5A H 0.5712 0.4529 1.1240 0.087 Uiso 1 1 calc R . .
C6 C 0.5127(4) 0.43365(17) 0.9678(4) 0.0576(12) Uani 1 1 d . . .
C7 C 0.4111(4) 0.41185(17) 0.9974(3) 0.0576(12) Uani 1 1 d . . .
H7A H 0.4008 0.4106 1.0718 0.069 Uiso 1 1 calc R . .
C8 C 0.1577(4) 0.35787(15) 0.8934(3) 0.0505(11) Uani 1 1 d . . .
C9 C 0.0584(4) 0.33413(15) 0.9315(3) 0.0504(11) Uani 1 1 d . . .
C10 C -0.0432(5) 0.33246(18) 0.8634(4) 0.0640(13) Uani 1 1 d . B .
H10A H -0.0494 0.3470 0.7948 0.077 Uiso 1 1 calc R . .
C11 C -0.1351(5) 0.3092(2) 0.8970(5) 0.0743(15) Uani 1 1 d . . .
C12 C -0.1245(5) 0.28655(19) 0.9994(5) 0.0716(15) Uani 1 1 d . B .
C13 C -0.0218(5) 0.28820(17) 1.0670(4) 0.0633(13) Uani 1 1 d . . .
C14 C 0.0702(4) 0.31190(16) 1.0331(4) 0.0553(12) Uani 1 1 d . B .
H14A H 0.1397 0.3130 1.0780 0.066 Uiso 1 1 calc R . .
C15 C -0.2622(7) 0.3300(3) 0.7424(7) 0.140(3) Uani 1 1 d . . .
H15A H -0.3389 0.3232 0.7102 0.210 Uiso 1 1 calc R B .
H15B H -0.2087 0.3211 0.6922 0.210 Uiso 1 1 calc R . .
H15C H -0.2551 0.3629 0.7573 0.210 Uiso 1 1 calc R . .
C16A C -0.2742(17) 0.2844(6) 1.1123(15) 0.132(6) Uiso 0.50 1 d P B 1
H16A H -0.3347 0.2646 1.1321 0.198 Uiso 0.50 1 calc PR B 1
H16B H -0.3063 0.3129 1.0810 0.198 Uiso 0.50 1 calc PR B 1
H16C H -0.2225 0.2914 1.1769 0.198 Uiso 0.50 1 calc PR B 1
C16B C -0.3111(19) 0.2801(8) 1.0336(18) 0.156(7) Uiso 0.50 1 d P B 2
H16D H -0.3545 0.2772 0.9624 0.235 Uiso 0.50 1 calc PR B 2
H16E H -0.3009 0.3126 1.0516 0.235 Uiso 0.50 1 calc PR B 2
H16F H -0.3517 0.2651 1.0879 0.235 Uiso 0.50 1 calc PR B 2
C17 C 0.0804(6) 0.2694(2) 1.2423(5) 0.103(2) Uani 1 1 d . . .
H17A H 0.0703 0.2516 1.3071 0.154 Uiso 1 1 calc R B .
H17B H 0.0929 0.3017 1.2621 0.154 Uiso 1 1 calc R . .
H17C H 0.1455 0.2577 1.2097 0.154 Uiso 1 1 calc R . .
C21 C 0.3753(4) 0.29751(15) 0.6518(3) 0.0498(11) Uani 1 1 d . . .
C22 C 0.4135(5) 0.25245(19) 0.6707(4) 0.0702(15) Uani 1 1 d . . .
H22A H 0.4424 0.2436 0.7417 0.084 Uiso 1 1 calc R . .
C23 C 0.4098(5) 0.22000(18) 0.5865(4) 0.0720(15) Uani 1 1 d . . .
H23A H 0.4345 0.1896 0.6016 0.086 Uiso 1 1 calc R . .
C24 C 0.3706(5) 0.23241(19) 0.4829(5) 0.0708(15) Uani 1 1 d . . .
H24A H 0.3707 0.2108 0.4261 0.085 Uiso 1 1 calc R . .
C25 C 0.3309(5) 0.27644(18) 0.4606(4) 0.0635(13) Uani 1 1 d . . .
H25A H 0.3032 0.2844 0.3886 0.076 Uiso 1 1 calc R . .
C26 C 0.3309(4) 0.30990(16) 0.5440(3) 0.0490(11) Uani 1 1 d . . .
C27 C 0.2880(4) 0.35512(16) 0.5140(3) 0.0520(11) Uani 1 1 d . . .
H27A H 0.2619 0.3608 0.4404 0.062 Uiso 1 1 calc R . .
C28 C 0.2195(4) 0.46235(15) 0.6193(3) 0.0493(11) Uani 1 1 d . . .
C29 C 0.1671(5) 0.50728(18) 0.5885(8) 0.050(2) Uani 0.875(6) 1 d P A 1
C30 C 0.1480(7) 0.5381(2) 0.6731(7) 0.0601(15) Uani 0.875(6) 1 d P A 1
H30A H 0.1754 0.5306 0.7454 0.072 Uiso 0.875(6) 1 calc PR A 1
C31 C 0.0901(5) 0.5786(2) 0.6519(5) 0.0652(16) Uani 0.875(6) 1 d P A 1
C32 C 0.0501(5) 0.59003(19) 0.5463(5) 0.0603(15) Uani 0.875(6) 1 d P A 1
C33 C 0.0750(6) 0.5603(2) 0.4572(8) 0.0592(19) Uani 0.875(6) 1 d P A 1
C34 C 0.1319(5) 0.5188(2) 0.4806(9) 0.053(3) Uani 0.875(6) 1 d P A 1
H34A H 0.1465 0.4988 0.4240 0.063 Uiso 0.875(6) 1 calc PR A 1
C35 C 0.1077(8) 0.5993(3) 0.8392(6) 0.107(3) Uani 0.875(6) 1 d P A 1
H35A H 0.0869 0.6237 0.8871 0.161 Uiso 0.875(6) 1 calc PR A 1
H35B H 0.1897 0.5962 0.8464 0.161 Uiso 0.875(6) 1 calc PR A 1
H35C H 0.0740 0.5704 0.8592 0.161 Uiso 0.875(6) 1 calc PR A 1
C36 C 0.0248(9) 0.6674(3) 0.4823(7) 0.118(3) Uani 0.875(6) 1 d P A 1
H36A H -0.0326 0.6915 0.4735 0.177 Uiso 0.875(6) 1 calc PR A 1
H36B H 0.0491 0.6601 0.4118 0.177 Uiso 0.875(6) 1 calc PR A 1
H36C H 0.0893 0.6782 0.5311 0.177 Uiso 0.875(6) 1 calc PR A 1
C37 C 0.0557(6) 0.5478(3) 0.2624(5) 0.079(2) Uani 0.875(6) 1 d P A 1
H37A H 0.0194 0.5616 0.1958 0.119 Uiso 0.875(6) 1 calc PR A 1
H37B H 0.0281 0.5164 0.2688 0.119 Uiso 0.875(6) 1 calc PR A 1
H37C H 0.1373 0.5473 0.2606 0.119 Uiso 0.875(6) 1 calc PR A 1
C29A C 0.1792(6) 0.5086(3) 0.5678(5) 0.039(19) Uiso 0.125(6) 1 d PR A 2
C30A C 0.1755(6) 0.5439(3) 0.6454(5) 0.09(3) Uiso 0.125(6) 1 d PR A 2
H30B H 0.2046 0.5387 0.7185 0.106 Uiso 0.125(6) 1 calc PR A 2
C31A C 0.1285(6) 0.5871(3) 0.6139(5) 0.061(13) Uiso 0.125(6) 1 d PR A 2
C32A C 0.0851(6) 0.5949(3) 0.5047(5) 0.070 Uiso 0.125(6) 1 d PR A 2
C33A C 0.0888(6) 0.5596(3) 0.4271(5) 0.14(6) Uiso 0.125(6) 1 d PR A 2
C34A C 0.1359(6) 0.5164(3) 0.4587(5) 0.07(3) Uiso 0.125(6) 1 d PR A 2
H34B H 0.1383 0.4927 0.4068 0.078 Uiso 0.125(6) 1 calc PR A 2
C35A C 0.1851(6) 0.6215(3) 0.7905(5) 0.16(3) Uiso 0.125(6) 1 d PR A 2
H35D H 0.1818 0.6496 0.8326 0.243 Uiso 0.125(6) 1 calc PR A 2
H35E H 0.2638 0.6135 0.7851 0.243 Uiso 0.125(6) 1 calc PR A 2
H35F H 0.1488 0.5966 0.8262 0.243 Uiso 0.125(6) 1 calc PR A 2
C36A C 0.0242(6) 0.6750(3) 0.5371(5) 0.048(10) Uiso 0.125(6) 1 d PR A 2
H36D H -0.0226 0.6985 0.4980 0.071 Uiso 0.125(6) 1 calc PR A 2
H36E H 0.1010 0.6866 0.5537 0.071 Uiso 0.125(6) 1 calc PR A 2
H36F H -0.0067 0.6675 0.6045 0.071 Uiso 0.125(6) 1 calc PR A 2
C37A C 0.0702(6) 0.5297(3) 0.2514(5) 0.13(4) Uiso 0.125(6) 1 d PR A 2
H37D H 0.0685 0.5363 0.1741 0.201 Uiso 0.125(6) 1 calc PR A 2
H37E H -0.0014 0.5159 0.2653 0.201 Uiso 0.125(6) 1 calc PR A 2
H37F H 0.1318 0.5085 0.2736 0.201 Uiso 0.125(6) 1 calc PR A 2
N5 N 0.2021(5) 0.41190(18) 0.2315(3) 0.0767(13) Uani 1 1 d . . .
O11 O 0.1587(5) 0.42529(16) 0.1419(3) 0.1060(15) Uani 1 1 d . . .
O12 O 0.1929(5) 0.43621(17) 0.3133(3) 0.1183(18) Uani 1 1 d . . .
O13 O 0.2542(4) 0.37548(17) 0.2356(4) 0.1230(18) Uani 1 1 d . . .
C71 C 0.3703(4) 0.67652(17) 0.6350(4) 0.180 Uiso 0.50 1 d PR C 1
C72 C 0.4379(4) 0.63296(17) 0.6793(4) 0.180 Uiso 0.50 1 d PR C 1
C73 C 0.4456(4) 0.59854(17) 0.5829(4) 0.180 Uiso 0.50 1 d PR C 1
C74 C 0.4887(4) 0.55080(17) 0.6294(4) 0.180 Uiso 0.50 1 d PR C 1
C75 C 0.4950(4) 0.51626(17) 0.5336(4) 0.180 Uiso 0.50 1 d PR . 1
C81 C 0.4601(4) 0.58863(17) 0.6842(4) 0.180 Uiso 0.50 1 d PR C 2
C82 C 0.4104(4) 0.63838(17) 0.6700(4) 0.180 Uiso 0.50 1 d PR C 2
C83 C 0.3857(4) 0.63960(17) 0.5432(4) 0.180 Uiso 0.50 1 d PR C 2
C84 C 0.4118(4) 0.59556(17) 0.4787(4) 0.180 Uiso 0.50 1 d PR C 2
C85 C 0.4652(4) 0.56370(17) 0.5721(4) 0.180 Uiso 0.50 1 d PR C 2

loop_
_atom_site_aniso_label
_atom_site_aniso_U_11
_atom_site_aniso_U_22
_atom_site_aniso_U_33
_atom_site_aniso_U_23
_atom_site_aniso_U_13
_atom_site_aniso_U_12
Fe1 0.0637(5) 0.0520(4) 0.0354(3) -0.0046(3) 0.0055(3) 0.0045(3)
O1 0.067(2) 0.069(2) 0.0428(16) 0.0008(15) 0.0040(14) -0.0050(17)
O2 0.064(3) 0.134(4) 0.120(4) 0.011(3) -0.014(3) -0.013(3)
O3 0.068(3) 0.103(3) 0.133(4) 0.007(3) 0.022(2) -0.012(2)
O4 0.094(3) 0.068(3) 0.084(3) 0.008(2) 0.024(2) -0.014(2)
O5 0.066(2) 0.084(3) 0.0525(18) -0.0060(17) 0.0125(16) -0.0035(19)
O6 0.076(2) 0.051(2) 0.0465(16) -0.0081(13) 0.0069(15) 0.0074(16)
O7 0.102(4) 0.058(3) 0.093(3) -0.023(2) 0.005(3) 0.025(2)
O8 0.083(3) 0.056(3) 0.118(4) 0.012(3) 0.023(3) 0.018(2)
O9 0.093(3) 0.058(3) 0.073(3) 0.012(2) 0.001(3) 0.020(2)
O10 0.097(3) 0.060(2) 0.0418(15) -0.0002(14) 0.0015(16) 0.0199(19)
N1 0.065(2) 0.048(2) 0.0369(17) -0.0040(15) 0.0073(17) -0.0038(19)
N2 0.067(3) 0.064(3) 0.0363(17) -0.0063(17) 0.0112(18) -0.006(2)
N3 0.056(2) 0.042(2) 0.0391(17) -0.0030(15) 0.0058(15) -0.0004(18)
N4 0.072(3) 0.044(2) 0.0397(17) 0.0027(15) 0.0055(17) 0.0140(19)
C1 0.060(3) 0.060(3) 0.055(3) -0.005(2) -0.002(2) 0.004(3)
C2 0.063(4) 0.084(4) 0.071(3) -0.003(3) 0.012(3) -0.010(3)
C3 0.068(4) 0.079(4) 0.105(5) -0.003(4) 0.007(3) -0.014(3)
C4 0.072(4) 0.073(4) 0.093(4) -0.012(3) -0.020(3) -0.012(3)
C5 0.084(4) 0.069(4) 0.064(3) -0.004(3) -0.001(3) -0.004(3)
C6 0.060(3) 0.057(3) 0.054(3) -0.005(2) -0.002(2) -0.004(2)
C7 0.073(3) 0.062(3) 0.036(2) -0.007(2) 0.001(2) -0.002(3)
C8 0.062(3) 0.046(3) 0.044(2) -0.0075(19) 0.008(2) 0.004(2)
C9 0.056(3) 0.044(3) 0.051(2) -0.0117(19) 0.009(2) 0.002(2)
C10 0.064(3) 0.062(3) 0.067(3) -0.007(2) 0.009(3) 0.002(3)
C11 0.056(4) 0.075(4) 0.092(4) -0.012(3) 0.009(3) 0.000(3)
C12 0.059(4) 0.064(4) 0.095(4) -0.006(3) 0.023(3) -0.005(3)
C13 0.070(4) 0.047(3) 0.075(3) -0.007(2) 0.021(3) 0.001(3)
C14 0.057(3) 0.051(3) 0.059(3) -0.009(2) 0.010(2) -0.003(2)
C15 0.094(6) 0.168(9) 0.148(8) 0.011(7) -0.030(5) -0.008(6)
C17 0.124(6) 0.098(5) 0.082(4) 0.035(4) -0.002(4) -0.023(4)
C21 0.056(3) 0.042(3) 0.053(2) -0.004(2) 0.011(2) 0.006(2)
C22 0.088(4) 0.060(4) 0.064(3) 0.009(2) 0.014(3) 0.015(3)
C23 0.094(4) 0.045(3) 0.078(3) -0.002(3) 0.016(3) 0.011(3)
C24 0.083(4) 0.050(3) 0.080(4) -0.017(3) 0.012(3) 0.002(3)
C25 0.078(4) 0.051(3) 0.060(3) -0.012(2) 0.005(2) 0.005(3)
C26 0.056(3) 0.045(3) 0.047(2) -0.0037(19) 0.007(2) 0.000(2)
C27 0.063(3) 0.054(3) 0.038(2) -0.0087(19) 0.002(2) 0.005(2)
C28 0.055(3) 0.046(3) 0.048(2) -0.0085(19) 0.010(2) 0.001(2)
C29 0.052(4) 0.041(4) 0.056(3) -0.004(2) 0.008(3) -0.001(2)
C30 0.065(4) 0.050(4) 0.062(3) -0.013(3) -0.005(4) 0.010(3)
C31 0.065(4) 0.054(4) 0.077(4) -0.010(3) 0.009(3) 0.008(3)
C32 0.065(4) 0.036(3) 0.080(4) 0.005(3) 0.011(3) 0.008(3)
C33 0.057(4) 0.046(4) 0.073(4) 0.006(3) -0.001(3) -0.003(3)
C34 0.056(5) 0.043(4) 0.060(3) -0.002(3) 0.009(3) 0.006(3)
C35 0.128(7) 0.092(6) 0.098(6) -0.053(5) -0.006(5) 0.038(5)
C36 0.192(10) 0.054(5) 0.109(7) 0.024(4) 0.030(6) 0.009(5)
C37 0.096(6) 0.070(5) 0.072(4) 0.030(4) 0.009(4) 0.016(4)
N5 0.107(4) 0.076(3) 0.051(3) -0.009(2) 0.023(2) -0.008(3)
O11 0.165(5) 0.103(3) 0.051(2) 0.003(2) 0.016(2) -0.016(3)
O12 0.202(5) 0.108(4) 0.0445(19) -0.013(2) 0.012(3) 0.035(3)
O13 0.146(5) 0.090(4) 0.135(4) -0.023(3) 0.024(3) 0.029(3)

loop_
_atom_type_symbol
_atom_type_description
_atom_type_scat_dispersion_real
_atom_type_scat_dispersion_imag
_atom_type_scat_source
C C 0.0033 0.0016 'International Tables Vol C Tables 4.2.6.8 and 6.1.1.4'
H H 0.0000 0.0000 'International Tables Vol C Tables 4.2.6.8 and 6.1.1.4'
N N 0.0061 0.0033 'International Tables Vol C Tables 4.2.6.8 and 6.1.1.4'
O O 0.0106 0.0060 'International Tables Vol C Tables 4.2.6.8 and 6.1.1.4'
Fe Fe 0.3463 0.8444 'International Tables Vol C Tables 4.2.6.8 and 6.1.1.4'

loop_
_geom_angle_atom_site_label_1
_geom_angle_atom_site_label_2
_geom_angle_atom_site_label_3
_geom_angle
_geom_angle_site_symmetry_1
_geom_angle_site_symmetry_3
_geom_angle_publ_flag
O10 Fe1 O5 96.98(16) . . ?
O10 Fe1 O6 159.56(12) . . ?
O5 Fe1 O6 90.75(14) . . ?
O10 Fe1 O1 90.19(15) . . ?
O5 Fe1 O1 159.35(12) . . ?
O6 Fe1 O1 89.11(13) . . ?
O10 Fe1 N3 85.07(13) . . ?
O5 Fe1 N3 104.49(13) . . ?
O6 Fe1 N3 74.66(12) . . ?
O1 Fe1 N3 95.38(13) . . ?
O10 Fe1 N1 103.07(13) . . ?
O5 Fe1 N1 84.69(14) . . ?
O6 Fe1 N1 96.46(13) . . ?
O1 Fe1 N1 74.81(13) . . ?
N3 Fe1 N1 167.08(14) . . ?
C8 O1 Fe1 116.6(3) . . ?
C11 O2 C15 119.3(6) . . ?
C16B O3 C12 118.4(11) . . ?
C12 O3 C16A 113.1(9) . . ?
C13 O4 C17 117.3(4) . . ?
C1 O5 Fe1 137.1(3) . . ?
C28 O6 Fe1 118.0(3) . . ?
C31 O7 C35 116.5(5) . . ?
C36 O8 C32 118.1(6) . . ?
C33 O9 C37 118.2(5) . . ?
C35A O7A C31A 112.4(6) . . ?
C32A O8A C36A 116.8(5) . . ?
C33A O9A C37A 105.8(5) . . ?
C21 O10 Fe1 135.7(3) . . ?
C7 N1 N2 118.3(3) . . ?
C7 N1 Fe1 128.9(3) . . ?
N2 N1 Fe1 112.8(3) . . ?
C8 N2 N1 116.4(3) . . ?
C8 N2 H2A 121.8 . . ?
N1 N2 H2A 121.8 . . ?
C27 N3 N4 116.7(3) . . ?
C27 N3 Fe1 129.8(3) . . ?
N4 N3 Fe1 113.5(2) . . ?
C28 N4 N3 115.2(3) . . ?
C28 N4 H3A 122.4 . . ?
N3 N4 H3A 122.4 . . ?
O5 C1 C2 119.6(4) . . ?
O5 C1 C6 122.1(5) . . ?
C2 C1 C6 118.3(5) . . ?
C3 C2 C1 122.4(5) . . ?
C3 C2 H2B 118.8 . . ?
C1 C2 H2B 118.8 . . ?
C2 C3 C4 119.8(6) . . ?
C2 C3 H3B 120.1 . . ?
C4 C3 H3B 120.1 . . ?
C5 C4 C3 120.0(5) . . ?
C5 C4 H4A 120.0 . . ?
C3 C4 H4A 120.0 . . ?
C4 C5 C6 120.8(5) . . ?
C4 C5 H5A 119.6 . . ?
C6 C5 H5A 119.6 . . ?
C5 C6 C1 118.8(5) . . ?
C5 C6 C7 118.3(4) . . ?
C1 C6 C7 122.9(4) . . ?
N1 C7 C6 124.3(4) . . ?
N1 C7 H7A 117.9 . . ?
C6 C7 H7A 117.9 . . ?
O1 C8 N2 119.0(4) . . ?
O1 C8 C9 122.3(4) . . ?
N2 C8 C9 118.7(4) . . ?
C10 C9 C14 121.2(4) . . ?
C10 C9 C8 119.2(4) . . ?
C14 C9 C8 119.6(4) . . ?
C11 C10 C9 119.6(5) . . ?
C11 C10 H10A 120.2 . . ?
C9 C10 H10A 120.2 . . ?
O2 C11 C10 125.5(6) . . ?
O2 C11 C12 114.5(5) . . ?
C10 C11 C12 120.0(5) . . ?
O3 C12 C13 118.6(5) . . ?
O3 C12 C11 121.3(6) . . ?
C13 C12 C11 120.0(5) . . ?
O4 C13 C14 125.3(5) . . ?
O4 C13 C12 114.9(5) . . ?
C14 C13 C12 119.8(5) . . ?
C13 C14 C9 119.5(5) . . ?
C13 C14 H14A 120.3 . . ?
C9 C14 H14A 120.3 . . ?
O2 C15 H15A 109.5 . . ?
O2 C15 H15B 109.5 . . ?
H15A C15 H15B 109.5 . . ?
O2 C15 H15C 109.5 . . ?
H15A C15 H15C 109.5 . . ?
H15B C15 H15C 109.5 . . ?
O3 C16A H16A 109.5 . . ?
O3 C16A H16B 109.5 . . ?
H16A C16A H16B 109.5 . . ?
O3 C16A H16C 109.5 . . ?
H16A C16A H16C 109.5 . . ?
H16B C16A H16C 109.5 . . ?
O3 C16B H16D 109.5 . . ?
O3 C16B H16E 109.5 . . ?
H16D C16B H16E 109.5 . . ?
O3 C16B H16F 109.5 . . ?
H16D C16B H16F 109.5 . . ?
H16E C16B H16F 109.5 . . ?
O4 C17 H17A 109.5 . . ?
O4 C17 H17B 109.5 . . ?
H17A C17 H17B 109.5 . . ?
O4 C17 H17C 109.5 . . ?
H17A C17 H17C 109.5 . . ?
H17B C17 H17C 109.5 . . ?
O10 C21 C22 119.7(4) . . ?
O10 C21 C26 122.1(4) . . ?
C22 C21 C26 118.2(4) . . ?
C21 C22 C23 121.5(5) . . ?
C21 C22 H22A 119.2 . . ?
C23 C22 H22A 119.2 . . ?
C24 C23 C22 120.0(5) . . ?
C24 C23 H23A 120.0 . . ?
C22 C23 H23A 120.0 . . ?
C23 C24 C25 120.4(5) . . ?
C23 C24 H24A 119.8 . . ?
C25 C24 H24A 119.8 . . ?
C24 C25 C26 121.1(5) . . ?
C24 C25 H25A 119.4 . . ?
C26 C25 H25A 119.4 . . ?
C25 C26 C21 118.6(4) . . ?
C25 C26 C27 117.7(4) . . ?
C21 C26 C27 123.7(4) . . ?
N3 C27 C26 123.0(4) . . ?
N3 C27 H27A 118.5 . . ?
C26 C27 H27A 118.5 . . ?
O6 C28 N4 118.2(4) . . ?
O6 C28 C29 120.7(5) . . ?
N4 C28 C29 121.1(5) . . ?
O6 C28 C29A 129.6(4) . . ?
N4 C28 C29A 111.8(4) . . ?
C34 C29 C30 120.1(6) . . ?
C34 C29 C28 122.1(6) . . ?
C30 C29 C28 117.7(7) . . ?
C31 C30 C29 121.3(7) . . ?
C31 C30 H30A 119.4 . . ?
C29 C30 H30A 119.4 . . ?
C30 C31 C32 119.9(6) . . ?
C30 C31 O7 124.6(6) . . ?
C32 C31 O7 115.5(5) . . ?
C31 C32 O8 119.9(5) . . ?
C31 C32 C33 119.8(5) . . ?
O8 C32 C33 120.1(5) . . ?
O9 C33 C34 124.9(9) . . ?
O9 C33 C32 115.6(5) . . ?
C34 C33 C32 119.2(8) . . ?
C29 C34 C33 119.6(9) . . ?
C29 C34 H34A 120.2 . . ?
C33 C34 H34A 120.2 . . ?
O7 C35 H35A 109.5 . . ?
O7 C35 H35B 109.5 . . ?
H35A C35 H35B 109.5 . . ?
O7 C35 H35C 109.5 . . ?
H35A C35 H35C 109.5 . . ?
H35B C35 H35C 109.5 . . ?
O8 C36 H36A 109.5 . . ?
O8 C36 H36B 109.5 . . ?
H36A C36 H36B 109.5 . . ?
O8 C36 H36C 109.5 . . ?
H36A C36 H36C 109.5 . . ?
H36B C36 H36C 109.5 . . ?
O9 C37 H37A 109.5 . . ?
O9 C37 H37B 109.5 . . ?
H37A C37 H37B 109.5 . . ?
O9 C37 H37C 109.5 . . ?
H37A C37 H37C 109.5 . . ?
H37B C37 H37C 109.5 . . ?
C34A C29A C30A 120.0 . . ?
C34A C29A C28 126.9(3) . . ?
C30A C29A C28 112.6(3) . . ?
C29A C30A C31A 120.0 . . ?
C29A C30A H30B 120.0 . . ?
C31A C30A H30B 120.0 . . ?
C30A C31A C32A 120.0 . . ?
C30A C31A O7A 126.7(3) . . ?
C32A C31A O7A 113.1(3) . . ?
O8A C32A C33A 110.5(4) . . ?
O8A C32A C31A 128.8(4) . . ?
C33A C32A C31A 120.0 . . ?
C32A C33A C34A 120.0 . . ?
C32A C33A O9A 118.3(4) . . ?
C34A C33A O9A 117.3(4) . . ?
C29A C34A C33A 120.0 . . ?
C29A C34A H34B 120.0 . . ?
C33A C34A H34B 120.0 . . ?
O7A C35A H35D 109.5 . . ?
O7A C35A H35E 109.5 . . ?
H35D C35A H35E 109.5 . . ?
O7A C35A H35F 109.5 . . ?
H35D C35A H35F 109.5 . . ?
H35E C35A H35F 109.5 . . ?
O8A C36A H36D 109.5 . . ?
O8A C36A H36E 109.5 . . ?
H36D C36A H36E 109.5 . . ?
O8A C36A H36F 109.5 . . ?
H36D C36A H36F 109.5 . . ?
H36E C36A H36F 109.5 . . ?
O9A C37A H37D 109.5 . . ?
O9A C37A H37E 109.5 . . ?
H37D C37A H37E 109.5 . . ?
O9A C37A H37F 109.5 . . ?
H37D C37A H37F 109.5 . . ?
H37E C37A H37F 109.5 . . ?
O13 N5 O11 117.9(5) . . ?
O13 N5 O12 123.0(5) . . ?
O11 N5 O12 119.1(6) . . ?
C71 C72 C73 108.7 . . ?
C74 C73 C72 109.2 . . ?
C75 C74 C73 109.3 . . ?
C75 C75 C74 171.4(4) 3_666 . ?
C82 C81 C85 112.2 . . ?
C81 C82 C83 99.2 . . ?
C84 C83 C82 118.1 . . ?
C83 C84 C85 101.2 . . ?
C84 C85 C81 109.2 . . ?

loop_
_geom_bond_atom_site_label_1
_geom_bond_atom_site_label_2
_geom_bond_distance
_geom_bond_site_symmetry_2
_geom_bond_publ_flag
Fe1 O10 1.884(3) . ?
Fe1 O5 1.887(4) . ?
Fe1 O6 2.071(3) . ?
Fe1 O1 2.091(3) . ?
Fe1 N3 2.091(3) . ?
Fe1 N1 2.116(3) . ?
O1 C8 1.266(5) . ?
O2 C11 1.343(7) . ?
O2 C15 1.376(9) . ?
O3 C16B 1.29(2) . ?
O3 C12 1.362(6) . ?
O3 C16A 1.455(18) . ?
O4 C13 1.349(6) . ?
O4 C17 1.451(7) . ?
O5 C1 1.312(5) . ?
O6 C28 1.257(5) . ?
O7 C31 1.367(7) . ?
O7 C35 1.395(9) . ?
O8 C36 1.372(8) . ?
O8 C32 1.376(7) . ?
O9 C33 1.373(8) . ?
O9 C37 1.411(9) . ?
O7A C35A 1.433(7) . ?
O7A C31A 1.449(10) . ?
O8A C32A 1.281(9) . ?
O8A C36A 1.586(10) . ?
O9A C33A 1.438(7) . ?
O9A C37A 1.441(10) . ?
O10 C21 1.322(5) . ?
N1 C7 1.281(6) . ?
N1 N2 1.376(5) . ?
N2 C8 1.325(5) . ?
N2 H2A 0.8600 . ?
N3 C27 1.287(5) . ?
N3 N4 1.390(5) . ?
N4 C28 1.333(5) . ?
N4 H3A 0.8600 . ?
C1 C2 1.384(7) . ?
C1 C6 1.411(6) . ?
C2 C3 1.354(8) . ?
C2 H2B 0.9300 . ?
C3 C4 1.386(8) . ?
C3 H3B 0.9300 . ?
C4 C5 1.369(8) . ?
C4 H4A 0.9300 . ?
C5 C6 1.402(7) . ?
C5 H5A 0.9300 . ?
C6 C7 1.427(7) . ?
C7 H7A 0.9300 . ?
C8 C9 1.468(6) . ?
C9 C10 1.375(7) . ?
C9 C14 1.387(6) . ?
C10 C11 1.368(8) . ?
C10 H10A 0.9300 . ?
C11 C12 1.401(8) . ?
C12 C13 1.383(8) . ?
C13 C14 1.377(7) . ?
C14 H14A 0.9300 . ?
C15 H15A 0.9600 . ?
C15 H15B 0.9600 . ?
C15 H15C 0.9600 . ?
C16A H16A 0.9600 . ?
C16A H16B 0.9600 . ?
C16A H16C 0.9600 . ?
C16B H16D 0.9600 . ?
C16B H16E 0.9600 . ?
C16B H16F 0.9600 . ?
C17 H17A 0.9600 . ?
C17 H17B 0.9600 . ?
C17 H17C 0.9600 . ?
C21 C22 1.376(7) . ?
C21 C26 1.404(6) . ?
C22 C23 1.382(7) . ?
C22 H22A 0.9300 . ?
C23 C24 1.344(7) . ?
C23 H23A 0.9300 . ?
C24 C25 1.361(7) . ?
C24 H24A 0.9300 . ?
C25 C26 1.398(6) . ?
C25 H25A 0.9300 . ?
C26 C27 1.422(6) . ?
C27 H27A 0.9300 . ?
C28 C29 1.456(7) . ?
C28 C29A 1.517(9) . ?
C29 C34 1.376(10) . ?
C29 C30 1.394(10) . ?
C30 C31 1.354(8) . ?
C30 H30A 0.9300 . ?
C31 C32 1.362(8) . ?
C32 C33 1.437(11) . ?
C33 C34 1.376(8) . ?
C34 H34A 0.9300 . ?
C35 H35A 0.9600 . ?
C35 H35B 0.9600 . ?
C35 H35C 0.9600 . ?
C36 H36A 0.9600 . ?
C36 H36B 0.9600 . ?
C36 H36C 0.9600 . ?
C37 H37A 0.9600 . ?
C37 H37B 0.9600 . ?
C37 H37C 0.9600 . ?
C29A C34A 1.3899 . ?
C29A C30A 1.3899 . ?
C30A C31A 1.3901 . ?
C30A H30B 0.9300 . ?
C31A C32A 1.3903 . ?
C32A C33A 1.3900 . ?
C33A C34A 1.3902 . ?
C34A H34B 0.9300 . ?
C35A H35D 0.9600 . ?
C35A H35E 0.9600 . ?
C35A H35F 0.9600 . ?
C36A H36D 0.9600 . ?
C36A H36E 0.9600 . ?
C36A H36F 0.9600 . ?
C37A H37D 0.9600 . ?
C37A H37E 0.9600 . ?
C37A H37F 0.9600 . ?
N5 O13 1.207(6) . ?
N5 O11 1.215(6) . ?
N5 O12 1.232(5) . ?
C71 C72 1.5419 . ?
C72 C73 1.5453 . ?
C73 C74 1.5430 . ?
C74 C75 1.5397 . ?
C75 C75 1.255(9) 3_666 ?
C81 C82 1.5413 . ?
C81 C85 1.5504 . ?
C82 C83 1.5424 . ?
C83 C84 1.5349 . ?
C84 C85 1.5369 . ?

loop_
_geom_hbond_atom_site_label_D
_geom_hbond_atom_site_label_H
_geom_hbond_atom_site_label_A
_geom_hbond_distance_DH
_geom_hbond_distance_HA
_geom_hbond_distance_DA
_geom_hbond_angle_DHA
_geom_hbond_site_symmetry_A
N2 H2A O11 0.86 2.16 2.804(5) 131.8 1_556
N2 H2A O13 0.86 2.41 3.253(6) 167.3 1_556
N2 H2A N5 0.86 2.65 3.455(5) 155.9 1_556
N4 H3A O12 0.86 1.95 2.800(5) 170.0 .

loop_
_geom_torsion_atom_site_label_1
_geom_torsion_atom_site_label_2
_geom_torsion_atom_site_label_3
_geom_torsion_atom_site_label_4
_geom_torsion
_geom_torsion_site_symmetry_1
_geom_torsion_site_symmetry_2
_geom_torsion_site_symmetry_3
_geom_torsion_site_symmetry_4
_geom_torsion_publ_flag
O10 Fe1 O1 C8 98.7(3) . . . . ?
O5 Fe1 O1 C8 -11.9(6) . . . . ?
O6 Fe1 O1 C8 -101.7(3) . . . . ?
N3 Fe1 O1 C8 -176.2(3) . . . . ?
N1 Fe1 O1 C8 -4.7(3) . . . . ?
O10 Fe1 O5 C1 -106.8(5) . . . . ?
O6 Fe1 O5 C1 92.2(5) . . . . ?
O1 Fe1 O5 C1 2.7(8) . . . . ?
N3 Fe1 O5 C1 166.5(5) . . . . ?
N1 Fe1 O5 C1 -4.3(5) . . . . ?
O10 Fe1 O6 C28 -12.8(6) . . . . ?
O5 Fe1 O6 C28 99.7(3) . . . . ?
O1 Fe1 O6 C28 -101.0(3) . . . . ?
N3 Fe1 O6 C28 -5.2(3) . . . . ?
N1 Fe1 O6 C28 -175.6(3) . . . . ?
O5 Fe1 O10 C21 -114.1(5) . . . . ?
O6 Fe1 O10 C21 -2.6(8) . . . . ?
O1 Fe1 O10 C21 85.3(5) . . . . ?
N3 Fe1 O10 C21 -10.1(5) . . . . ?
N1 Fe1 O10 C21 159.8(4) . . . . ?
O10 Fe1 N1 C7 96.9(4) . . . . ?
O5 Fe1 N1 C7 1.0(4) . . . . ?
O6 Fe1 N1 C7 -89.2(4) . . . . ?
O1 Fe1 N1 C7 -176.5(4) . . . . ?
N3 Fe1 N1 C7 -135.0(6) . . . . ?
O10 Fe1 N1 N2 -83.9(3) . . . . ?
O5 Fe1 N1 N2 -179.8(3) . . . . ?
O6 Fe1 N1 N2 90.0(3) . . . . ?
O1 Fe1 N1 N2 2.7(3) . . . . ?
N3 Fe1 N1 N2 44.2(7) . . . . ?
C7 N1 N2 C8 178.6(4) . . . . ?
Fe1 N1 N2 C8 -0.7(5) . . . . ?
O10 Fe1 N3 C27 6.5(4) . . . . ?
O5 Fe1 N3 C27 102.4(4) . . . . ?
O6 Fe1 N3 C27 -170.9(4) . . . . ?
O1 Fe1 N3 C27 -83.3(4) . . . . ?
N1 Fe1 N3 C27 -123.2(6) . . . . ?
O10 Fe1 N3 N4 -177.1(3) . . . . ?
O5 Fe1 N3 N4 -81.2(3) . . . . ?
O6 Fe1 N3 N4 5.5(3) . . . . ?
O1 Fe1 N3 N4 93.1(3) . . . . ?
N1 Fe1 N3 N4 53.2(7) . . . . ?
C27 N3 N4 C28 171.2(4) . . . . ?
Fe1 N3 N4 C28 -5.7(5) . . . . ?
Fe1 O5 C1 C2 -172.5(4) . . . . ?
Fe1 O5 C1 C6 4.9(8) . . . . ?
O5 C1 C2 C3 178.7(5) . . . . ?
C6 C1 C2 C3 1.2(8) . . . . ?
C1 C2 C3 C4 -0.7(10) . . . . ?
C2 C3 C4 C5 0.2(10) . . . . ?
C3 C4 C5 C6 -0.2(9) . . . . ?
C4 C5 C6 C1 0.7(8) . . . . ?
C4 C5 C6 C7 -177.0(5) . . . . ?
O5 C1 C6 C5 -178.6(5) . . . . ?
C2 C1 C6 C5 -1.1(7) . . . . ?
O5 C1 C6 C7 -1.0(8) . . . . ?
C2 C1 C6 C7 176.4(5) . . . . ?
N2 N1 C7 C6 -177.9(4) . . . . ?
Fe1 N1 C7 C6 1.3(7) . . . . ?
C5 C6 C7 N1 175.8(5) . . . . ?
C1 C6 C7 N1 -1.8(8) . . . . ?
Fe1 O1 C8 N2 6.1(5) . . . . ?
Fe1 O1 C8 C9 -172.3(3) . . . . ?
N1 N2 C8 O1 -3.6(6) . . . . ?
N1 N2 C8 C9 174.9(4) . . . . ?
O1 C8 C9 C10 -27.2(6) . . . . ?
N2 C8 C9 C10 154.3(4) . . . . ?
O1 C8 C9 C14 149.7(4) . . . . ?
N2 C8 C9 C14 -28.8(6) . . . . ?
C14 C9 C10 C11 1.3(7) . . . . ?
C8 C9 C10 C11 178.1(4) . . . . ?
C15 O2 C11 C10 -6.5(10) . . . . ?
C15 O2 C11 C12 174.0(7) . . . . ?
C9 C10 C11 O2 179.1(5) . . . . ?
C9 C10 C11 C12 -1.3(8) . . . . ?
C16B O3 C12 C13 127.8(12) . . . . ?
C16A O3 C12 C13 80.2(10) . . . . ?
C16B O3 C12 C11 -55.6(13) . . . . ?
C16A O3 C12 C11 -103.2(10) . . . . ?
O2 C11 C12 O3 4.0(8) . . . . ?
C10 C11 C12 O3 -175.6(5) . . . . ?
O2 C11 C12 C13 -179.4(5) . . . . ?
C10 C11 C12 C13 1.0(8) . . . . ?
C17 O4 C13 C14 5.5(7) . . . . ?
C17 O4 C13 C12 -174.6(5) . . . . ?
O3 C12 C13 O4 -3.8(7) . . . . ?
C11 C12 C13 O4 179.6(5) . . . . ?
O3 C12 C13 C14 176.2(5) . . . . ?
C11 C12 C13 C14 -0.5(8) . . . . ?
O4 C13 C14 C9 -179.7(4) . . . . ?
C12 C13 C14 C9 0.4(7) . . . . ?
C10 C9 C14 C13 -0.8(7) . . . . ?
C8 C9 C14 C13 -177.7(4) . . . . ?
Fe1 O10 C21 C22 -171.1(4) . . . . ?
Fe1 O10 C21 C26 9.3(7) . . . . ?
O10 C21 C22 C23 -179.0(5) . . . . ?
C26 C21 C22 C23 0.6(8) . . . . ?
C21 C22 C23 C24 1.5(9) . . . . ?
C22 C23 C24 C25 -2.2(9) . . . . ?
C23 C24 C25 C26 0.7(8) . . . . ?
C24 C25 C26 C21 1.4(8) . . . . ?
C24 C25 C26 C27 180.0(5) . . . . ?
O10 C21 C26 C25 177.6(4) . . . . ?
C22 C21 C26 C25 -2.0(7) . . . . ?
O10 C21 C26 C27 -0.9(7) . . . . ?
C22 C21 C26 C27 179.5(5) . . . . ?
N4 N3 C27 C26 -178.9(4) . . . . ?
Fe1 N3 C27 C26 -2.6(7) . . . . ?
C25 C26 C27 N3 179.7(4) . . . . ?
C21 C26 C27 N3 -1.8(7) . . . . ?
Fe1 O6 C28 N4 3.7(5) . . . . ?
Fe1 O6 C28 C29 -177.5(4) . . . . ?
Fe1 O6 C28 C29A -168.5(4) . . . . ?
N3 N4 C28 O6 1.4(6) . . . . ?
N3 N4 C28 C29 -177.3(5) . . . . ?
N3 N4 C28 C29A 175.0(4) . . . . ?
O6 C28 C29 C34 -177.5(5) . . . . ?
N4 C28 C29 C34 1.3(9) . . . . ?
C29A C28 C29 C34 39.5(18) . . . . ?
O6 C28 C29 C30 -0.6(9) . . . . ?
N4 C28 C29 C30 178.2(6) . . . . ?
C29A C28 C29 C30 -144(2) . . . . ?
C34 C29 C30 C31 3.1(12) . . . . ?
C28 C29 C30 C31 -173.8(7) . . . . ?
C29 C30 C31 C32 -0.4(12) . . . . ?
C29 C30 C31 O7 179.7(7) . . . . ?
C35 O7 C31 C30 -0.2(11) . . . . ?
C35 O7 C31 C32 179.8(6) . . . . ?
C30 C31 C32 O8 172.2(7) . . . . ?
O7 C31 C32 O8 -7.9(9) . . . . ?
C30 C31 C32 C33 -3.5(10) . . . . ?
O7 C31 C32 C33 176.4(6) . . . . ?
C36 O8 C32 C31 106.8(7) . . . . ?
C36 O8 C32 C33 -77.5(8) . . . . ?
C37 O9 C33 C34 -9.3(10) . . . . ?
C37 O9 C33 C32 176.9(5) . . . . ?
C31 C32 C33 O9 179.0(6) . . . . ?
O8 C32 C33 O9 3.3(9) . . . . ?
C31 C32 C33 C34 4.8(9) . . . . ?
O8 C32 C33 C34 -171.0(5) . . . . ?
C30 C29 C34 C33 -1.8(10) . . . . ?
C28 C29 C34 C33 175.0(6) . . . . ?
O9 C33 C34 C29 -175.7(6) . . . . ?
C32 C33 C34 C29 -2.0(9) . . . . ?
O6 C28 C29A C34A -171.1(3) . . . . ?
N4 C28 C29A C34A 16.3(5) . . . . ?
C29 C28 C29A C34A -129.0(19) . . . . ?
O6 C28 C29A C30A 1.2(6) . . . . ?
N4 C28 C29A C30A -171.4(3) . . . . ?
C29 C28 C29A C30A 43.3(18) . . . . ?
C34A C29A C30A C31A 0.0 . . . . ?
C28 C29A C30A C31A -172.8(3) . . . . ?
C29A C30A C31A C32A 0.0 . . . . ?
C29A C30A C31A O7A -174.6(4) . . . . ?
C35A O7A C31A C30A 2.5(7) . . . . ?
C35A O7A C31A C32A -172.4(3) . . . . ?
C36A O8A C32A C33A -173.6(4) . . . . ?
C36A O8A C32A C31A 15.7(8) . . . . ?
C30A C31A C32A O8A 169.9(5) . . . . ?
O7A C31A C32A O8A -14.88(17) . . . . ?
C30A C31A C32A C33A 0.0 . . . . ?
O7A C31A C32A C33A 175.2(3) . . . . ?
O8A C32A C33A C34A -171.6(4) . . . . ?
C31A C32A C33A C34A 0.0 . . . . ?
O8A C32A C33A O9A 32.74(19) . . . . ?
C31A C32A C33A O9A -155.7(4) . . . . ?
C37A O9A C33A C32A -169.4(3) . . . . ?
C37A O9A C33A C34A 34.2(6) . . . . ?
C30A C29A C34A C33A 0.0 . . . . ?
C28 C29A C34A C33A 171.7(4) . . . . ?
C32A C33A C34A C29A 0.0 . . . . ?
O9A C33A C34A C29A 155.9(4) . . . . ?
C71 C72 C73 C74 -167.7 . . . . ?
C72 C73 C74 C75 179.2 . . . . ?
C85 C81 C82 C83 1.0 . . . . ?
C81 C82 C83 C84 1.7 . . . . ?
C82 C83 C84 C85 -3.6 . . . . ?
C83 C84 C85 C81 3.8 . . . . ?
C82 C81 C85 C84 -3.2 . . . . ?
